data_4107718
loop_
_publ_author_name
'Martina Vondrova'
'Tyrel M. McQueen'
'Christine M. Burgess'
'Douglas M. Ho'
'Andrew B. Bocarsly'

_publ_contact_author_address
;
Princeton University
Department of Chemistry
Princeton, NJ  08544-1009
USA
;
_publ_contact_author_email bocarsly@princeton.edu
_publ_contact_author_fax '609 258 6746'
_publ_contact_author_name 'Professor Andrew B. Bocarsly'
_publ_contact_author_phone '609 258 3888'
_publ_section_title
;
 Autoreduction of Pd-Co and Pt-Co Cyanogels: Exploration of Cyanometalate
 Coordination Chemistry at Elevated Temperatures
;
_journal_name_full 'Journal of the American Chemical Society'
_journal_page_first 5563
_journal_page_last 5572
_journal_paper_doi 10.1021/ja8009764
_journal_volume 130
_journal_year 2008
_chemical_compound_source 'chemical synthesis'
_chemical_formula_iupac '[Co (H2 O)2 Pd (C N)4] . 4H2 O'
_chemical_formula_moiety 'C4 H4 Co N4 O2 Pd, 4(H2 O)'
_chemical_formula_structural '(Co (H2 O)2 Pd (C N)4) 4(H2 O)'
_chemical_formula_sum 'C4 H12 Co N4 O6 Pd'
_chemical_formula_weight 377.51
_chemical_name_systematic
;
Diaquacobalt Tetracyanopalladate Tetrahydrate
;
_space_group_IT_number 62
_symmetry_cell_setting orthorhombic
_symmetry_Int_Tables_number 62
_symmetry_space_group_name_Hall '-P 2ac 2n'
_symmetry_space_group_name_H-M 'P n m a'
_atom_sites_solution_hydrogens geom
_atom_sites_solution_primary isomor
_atom_sites_solution_secondary difmap
_audit_creation_date 'January 30, 2007'
_audit_creation_method 'from SHELXTL and manual editing of example_single.cif'
_audit_update_record
;
Jan. 30, 2007   abb003f.cif          Initial CIF created by DMH.

Jan. 30, 2007   Sent to Checkcif.    abb003f_checkcif.pdf is provided.

                NOTE ==============> See the _geom_special_details
                                     section at the very end of this
                                     file for additional comments.

                NOTE ==============> See abb003f_checkcif.pdf for
                                     the alerts that were generated.
                                     Selected responses follow.

PLAT027_ALERT_3_B _diffrn_reflns_theta_full (too) Low ....... 24.98 Deg.
PLAT020_ALERT_3_C The value of Rint is greater than 0.10 .......... 0.13
PLAT250_ALERT_2_C Large U3/U1 Ratio for Average U(i,j) Tensor ..... 2.25

                  Yes, the sample provided was not of exceptionally high
                  quality.  The crystal used did not exhibit any usable
                  data beyond 0.84087 Angstrom resolution.  Therefore, a
                  standard 0.76961 Angstrom (theta = 27.5 deg) data set
                  was not warranted or pursued.  The peak shapes were
                  also quite poor, and this is reflected in the high
                  Rint value.  Nevertheless, the researchers have made a
                  sincere best effort to collect and to process the data
                  as well as possible under the given circumstances.
                  The resulting intensity data and refinement results,
                  in spite of a sample quality problem, are still within
                  the range of current standards for publishability.
                  Structures of lower resolution, i.e., 22.5 deg or less
                  have been published.  Similarly, structures with worse
                  R-values have also been published.  Given the
                  situation, the final R-value of 0.0531 for this
                  structure is fine.  The focus of the study was to
                  establish that Co(H2O)2Pd(CN)4 . 4H2O is isostructural
                  with Co(H2O)2Ni(CN)4 . 4H2O and Cd(H2O)2Ni(CN)4 . 4H2O.
                  That is undeniable even with theta_full = 24.98 deg.
                  and Rint = 0.13.  PLAT250_ALERT_2_C is also due to the
                  crystal and data quality problem.

PLAT041_ALERT_1_C Calc. and Rep. SumFormula Strings Differ ........... ?
PLAT042_ALERT_1_C Calc. and Rep. MoietyFormula Strings Differ ........ ?
PLAT045_ALERT_1_C Calculated and Reported Z Differ by ....... 0.50 Ratio

                  PLAT041_ALERT_1_C, PLAT042_ALERT_1_C and PLAT045_ALERT
                  _1_C are due to a bug in the checkcif software.  The
                  strings and Z values calculated by checkcif are wrong.
                  The Reported values that we have provided are correct.
                  These alerts are not valid and may be ignored.

PLAT415_ALERT_2_A Short Inter D-H..H-X H4A .. H4B  ........... 1.62 Ang.
PLAT415_ALERT_2_A Short Inter D-H..H-X H4A .. H4B  ........... 1.62 Ang.
PLAT780_ALERT_1_A Coordinates do not Form a Properly Connected Set.... ?
PLAT420_ALERT_2_B D-H Without Acceptor O2 - H2A  ..................... ?
PLAT420_ALERT_2_B D-H Without Acceptor O3 - H3A  ..................... ?

                  PLAT415_ALERT_2_A to PLAT420_ALERT_2_B are with regard
                  to the disordered hydrogen atoms.  Due to the complex-
                  ity of the disorder model, these checkcif alerts may
                  also be ignored.  The short contacts involve partial
                  hydrogens, and the hydrogens without acceptors have
                  been previously observed in Co(H2O)2Ni(CN)4 . 4H2O.
                  Refinement of models with H2A and H3A constrained to
                  be coincident with O...O vectors did not behave well.
                  We believe that the hydrogen model used is the best
                  model for the available intensity data.  (Further
                  comments may be found at the bottom of this file.)
;
_cell_angle_alpha 90.00
_cell_angle_beta 90.00
_cell_angle_gamma 90.00
_cell_formula_units_Z 4
_cell_length_a 12.0861(12)
_cell_length_b 14.1868(15)
_cell_length_c 7.3728(7)
_cell_measurement_reflns_used 10655
_cell_measurement_temperature 200(2)
_cell_measurement_theta_max 24.98
_cell_measurement_theta_min 2.87
_cell_volume 1264.2(2)
_computing_cell_refinement 'DENZO-SMN (Otwinowski & Minor, 1997)'
_computing_data_collection 'COLLECT (Nonius, 1998)'
_computing_data_reduction
;
DENZO-SMN (Otwinowski & Minor, 1997), Siemens SHELXTL (Sheldrick, 1996)
;
_computing_molecular_graphics 'Siemens SHELXTL (Sheldrick, 1996)'
_computing_publication_material
;
Siemens SHELXTL (Sheldrick, 1996), publCIF (Westrip, 2006),
printCIF for Word (IUCr, 2005)
;
_computing_structure_refinement 'Siemens SHELXTL (Sheldrick, 1996)'
_computing_structure_solution 'Siemens SHELXTL (Sheldrick, 1996)'
_diffrn_ambient_temperature 200(2)
_diffrn_measured_fraction_theta_full 1.000
_diffrn_measured_fraction_theta_max 1.000
_diffrn_measurement_device 'Nonius KappaCCD'
_diffrn_measurement_method '\w scans; 1100 0.5\% rotations'
_diffrn_radiation_monochromator graphite
_diffrn_radiation_source 'fine-focus sealed tube'
_diffrn_radiation_type 'Mo K\a'
_diffrn_radiation_wavelength 0.71073
_diffrn_reflns_av_R_equivalents 0.1317
_diffrn_reflns_av_sigmaI/netI 0.0599
_diffrn_reflns_limit_h_max 14
_diffrn_reflns_limit_h_min -14
_diffrn_reflns_limit_k_max 16
_diffrn_reflns_limit_k_min -16
_diffrn_reflns_limit_l_max 8
_diffrn_reflns_limit_l_min -8
_diffrn_reflns_number 10655
_diffrn_reflns_theta_full 24.98
_diffrn_reflns_theta_max 24.98
_diffrn_reflns_theta_min 2.87
_diffrn_standards_decay_% 0
_diffrn_standards_number 0
_exptl_absorpt_coefficient_mu 2.752
_exptl_absorpt_correction_T_max 0.89010
_exptl_absorpt_correction_T_min 0.82926
_exptl_absorpt_correction_type gaussian
_exptl_absorpt_process_details 'Siemens SHELXTL (Sheldrick, 1996)'
_exptl_crystal_colour Pink
_exptl_crystal_density_diffrn 1.983
_exptl_crystal_description Prism
_exptl_crystal_F_000 740
_exptl_crystal_size_max 0.10
_exptl_crystal_size_mid 0.05
_exptl_crystal_size_min 0.05
_refine_diff_density_max 1.952
_refine_diff_density_min -1.245
_refine_diff_density_rms 0.196
_refine_ls_extinction_method none
_refine_ls_goodness_of_fit_all 1.064
_refine_ls_goodness_of_fit_ref 1.153
_refine_ls_hydrogen_treatment constr
_refine_ls_matrix_type full
_refine_ls_number_parameters 107
_refine_ls_number_reflns 1160
_refine_ls_number_restraints 18
_refine_ls_restrained_S_all 1.055
_refine_ls_restrained_S_obs 1.138
_refine_ls_R_factor_all 0.0813
_refine_ls_R_factor_gt 0.0531
_refine_ls_shift/su_max 0.000
_refine_ls_shift/su_mean 0.000
_refine_ls_structure_factor_coef Fsqd
_refine_ls_weighting_details 'w=1/[\s^2^(Fo^2^)+(0.0748P)^2^+2.9663P] where P=(Fo^2^+2Fc^2^)/3'
_refine_ls_weighting_scheme calc
_refine_ls_wR_factor_all 0.1449
_refine_ls_wR_factor_ref 0.1263
_reflns_number_gt 783
_reflns_number_total 1160
_reflns_threshold_expression I>2\s(I)
_cod_data_source_file ja8009764-file003.cif
_cod_data_source_block abb003f
_cod_database_code 4107718

loop_
_symmetry_equiv_pos_as_xyz
'x, y, z'
'-x+1/2, -y, z+1/2'
'-x, y+1/2, -z'
'x+1/2, -y+1/2, -z+1/2'
'-x, -y, -z'
'x-1/2, y, -z-1/2'
'x, -y-1/2, z'
'-x-1/2, y-1/2, z-1/2'

loop_
_atom_site_aniso_label
_atom_site_aniso_U_11
_atom_site_aniso_U_22
_atom_site_aniso_U_33
_atom_site_aniso_U_23
_atom_site_aniso_U_13
_atom_site_aniso_U_12
Co1 0.0356(8) 0.0130(7) 0.0247(7) -0.0006(5) -0.0020(6) -0.0008(5)
O1 0.041(3) 0.022(3) 0.045(3) 0.005(2) 0.000(2) 0.000(2)
Pd1 0.0365(5) 0.0132(5) 0.0264(5) 0.000 0.0000(4) 0.000
C1 0.046(5) 0.012(4) 0.025(4) 0.003(3) -0.001(3) 0.001(3)
N1 0.053(4) 0.017(3) 0.030(3) 0.000(3) -0.004(3) -0.001(3)
C2 0.034(4) 0.011(3) 0.025(3) 0.002(3) 0.001(3) -0.008(3)
N2 0.043(4) 0.019(3) 0.031(3) 0.004(3) 0.004(3) -0.001(3)
O2 0.045(3) 0.043(3) 0.048(3) -0.005(3) 0.000(3) -0.003(3)
O3 0.063(6) 0.027(4) 0.055(5) 0.000 0.006(4) 0.000
O4 0.060(6) 0.041(5) 0.058(5) 0.000 -0.007(5) 0.000

loop_
_atom_site_label
_atom_site_type_symbol
_atom_site_fract_x
_atom_site_fract_y
_atom_site_fract_z
_atom_site_U_iso_or_equiv
_atom_site_thermal_displace_type
_atom_site_occupancy
_atom_site_calc_flag
_atom_site_refinement_flags
Co1 Co 0.0000 0.5000 0.0000 0.0244(4) Uani 1 d SD
O1 O 0.1580(4) 0.4393(3) 0.0561(7) 0.0359(12) Uani 1 d D
H1A H 0.2217 0.4749 0.0245 0.054 Uiso 1 d D
H1B H 0.1746 0.4245 0.1788 0.054 Uiso 0.50 d PD
H1C H 0.1752 0.3809 -0.0005 0.054 Uiso 0.50 d PD
Pd1 Pd 0.06361(6) 0.7500 0.50855(9) 0.0253(3) Uani 1 d S
C1 C 0.0446(6) 0.6515(5) 0.3176(9) 0.028(2) Uani 1 d .
N1 N 0.0299(5) 0.5975(4) 0.2097(8) 0.0336(15) Uani 1 d .
C2 C 0.0698(6) 0.6514(4) 0.7019(9) 0.0234(15) Uani 1 d .
N2 N 0.0658(5) 0.5950(4) 0.8088(8) 0.0311(14) Uani 1 d .
O2 O 0.3189(5) 0.5684(4) -0.0542(7) 0.0452(14) Uani 1 d D
H2A H 0.3859 0.5709 0.0130 0.068 Uiso 1 d D
H2B H 0.3369 0.5709 -0.1796 0.068 Uiso 1 d D
O3 O 0.2461(7) 0.7500 0.0478(11) 0.048(2) Uani 1 d SD
H3A H 0.1715 0.7500 0.0073 0.072 Uiso 1 d SD
H3B H 0.2755 0.6903 0.0153 0.072 Uiso 0.50 d PD
O4 O 0.3131(7) 0.7500 0.4292(11) 0.053(2) Uani 1 d SD
H4A H 0.2881 0.7500 0.3071 0.080 Uiso 1 d SD
H4B H 0.3041 0.6930 0.4952 0.080 Uiso 0.50 d PD

loop_
_atom_type_symbol
_atom_type_description
_atom_type_scat_dispersion_real
_atom_type_scat_dispersion_imag
_atom_type_scat_source
C C 0.0033 0.0016 'International Tables Vol C Tables 4.2.6.8 and 6.1.1.4'
H H 0.0000 0.0000 'International Tables Vol C Tables 4.2.6.8 and 6.1.1.4'
N N 0.0061 0.0033 'International Tables Vol C Tables 4.2.6.8 and 6.1.1.4'
O O 0.0106 0.0060 'International Tables Vol C Tables 4.2.6.8 and 6.1.1.4'
Co Co 0.3494 0.9721 'International Tables Vol C Tables 4.2.6.8 and 6.1.1.4'
Pd Pd -0.9988 1.0072 'International Tables Vol C Tables 4.2.6.8 and 6.1.1.4'

loop_
_geom_angle_atom_site_label_1
_geom_angle_atom_site_label_2
_geom_angle_atom_site_label_3
_geom_angle
_geom_angle_site_symmetry_1
_geom_angle_site_symmetry_3
_geom_angle_publ_flag
N1 Co1 N1 180.0 . 5_565 yes
N1 Co1 N2 90.4(2) . 1_554 ?
N1 Co1 N2 89.6(2) 5_565 1_554 ?
N1 Co1 N2 89.6(2) . 5_566 yes
N1 Co1 N2 90.4(2) 5_565 5_566 ?
N2 Co1 N2 180.0 1_554 5_566 yes
N1 Co1 O1 91.8(2) . 5_565 ?
N1 Co1 O1 88.2(2) 5_565 5_565 ?
N2 Co1 O1 87.1(2) 1_554 5_565 ?
N2 Co1 O1 92.9(2) 5_566 5_565 ?
N1 Co1 O1 88.2(2) . . yes
N1 Co1 O1 91.8(2) 5_565 . ?
N2 Co1 O1 92.9(2) 1_554 . ?
N2 Co1 O1 87.1(2) 5_566 . yes
O1 Co1 O1 180.0 5_565 . yes
Co1 O1 H1A 117.5 . . ?
Co1 O1 H1B 117.5 . . ?
H1A O1 H1B 100.4 . . ?
Co1 O1 H1C 117.5 . . ?
H1A O1 H1C 100.3 . . ?
H1B O1 H1C 100.3 . . ?
C1 Pd1 C1 88.8(4) . 7_575 yes
C1 Pd1 C2 175.5(3) . 7_575 yes
C1 Pd1 C2 91.0(3) 7_575 7_575 ?
C1 Pd1 C2 91.0(3) . . yes
C1 Pd1 C2 175.5(3) 7_575 . ?
C2 Pd1 C2 88.9(4) 7_575 . yes
N1 C1 Pd1 177.3(7) . . yes
C1 N1 Co1 177.8(6) . . yes
N2 C2 Pd1 175.3(7) . . yes
C2 N2 Co1 160.2(6) . 1_556 yes
H2A O2 H2B 108.1 . . ?
H3A O3 H3B 106.0 . . ?
H4A O4 H4B 116.7 . . ?

loop_
_geom_bond_atom_site_label_1
_geom_bond_atom_site_label_2
_geom_bond_distance
_geom_bond_site_symmetry_2
_geom_bond_publ_flag
Co1 N1 2.105(6) . yes
Co1 N1 2.105(6) 5_565 ?
Co1 N2 2.106(6) 1_554 yes
Co1 N2 2.106(6) 5_566 ?
Co1 O1 2.136(5) 5_565 ?
Co1 O1 2.136(5) . yes
O1 H1A 0.95 . ?
O1 H1B 0.95 . ?
O1 H1C 0.95 . ?
Pd1 C1 1.996(7) . yes
Pd1 C1 1.996(7) 7_575 ?
Pd1 C2 1.999(6) 7_575 ?
Pd1 C2 1.999(6) . yes
C1 N1 1.120(9) . yes
C2 N2 1.124(8) . yes
N2 Co1 2.106(6) 1_556 ?
O2 H2A 0.95 . ?
O2 H2B 0.95 . ?
O3 H3A 0.95 . ?
O3 H3B 0.95 . ?
O4 H4A 0.95 . ?
O4 H4B 0.95 . ?
